data_7013662
loop_
_publ_author_name
'Barbara Modec'
'Jurij V. Bren\<ci\<c'
'Eric M. Burkholder'
'Jon Zubieta'

_publ_section_title
;
 Novel molybdenum(V) squarato complexes based on the dinuclear
 metal--metal bonded unit: syntheses and structural characterization of
 dinuclear [Mo2O4(C4O4)(R-Py)4] and tetranuclear
 [Mo4O8(C4O4)4]4&#x2212;
;
_journal_issue 24
_journal_name_full 'Dalton Trans.'
_journal_page_first 4618
_journal_page_last 4625
_journal_paper_doi 10.1039/b311348e
_journal_year 2003
_chemical_formula_sum 'C46 H54 Mo2 N6 O8'
_chemical_formula_weight 1010.83
_chemical_name_common
;Tetra(3,5-lutidine)tetraoxosquaratodimolybdenum(V) (3,5-
lutidine) (1/2)
;
_chemical_name_systematic
;
Tetra(3,5-lutidine)tetraoxosquaratodimolybdenum(V)
(3,5-lutidine) (1/2)
;
_space_group_IT_number 2
_symmetry_cell_setting triclinic
_symmetry_space_group_name_Hall '-P 1'
_symmetry_space_group_name_H-M 'P -1'
_atom_sites_solution_hydrogens geom
_atom_sites_solution_primary direct
_atom_sites_solution_secondary difmap
_audit_creation_method SHELXL-97
_cell_angle_alpha 90.3260(10)
_cell_angle_beta 92.4660(10)
_cell_angle_gamma 111.8640(10)
_cell_formula_units_Z 2
_cell_length_a 9.9594(5)
_cell_length_b 11.8057(6)
_cell_length_c 21.0573(11)
_cell_measurement_temperature 90(2)
_cell_volume 2295.0(2)
_computing_cell_refinement 'Bruker SMART'
_computing_data_collection 'Bruker SMART'
_computing_data_reduction 'Bruker SAINT'
_computing_molecular_graphics 'Bruker SHELXTL'
_computing_publication_material 'Bruker SHELXTL'
_computing_structure_refinement 'SHELXL-97 (Sheldrick, 1997)'
_computing_structure_solution 'SHELXS-97 (Sheldrick, 1990)'
_diffrn_ambient_temperature 90(2)
_diffrn_detector_area_resol_mean '512 x 512'
_diffrn_measured_fraction_theta_full 0.976
_diffrn_measured_fraction_theta_max 0.976
_diffrn_measurement_device_type 'CCD area detector'
_diffrn_measurement_method 'Phi and omega scan'
_diffrn_radiation_monochromator graphite
_diffrn_radiation_source 'fine-focus sealed tube'
_diffrn_radiation_type MoK\a
_diffrn_radiation_wavelength 0.71073
_diffrn_reflns_av_R_equivalents 0.0192
_diffrn_reflns_av_sigmaI/netI 0.0304
_diffrn_reflns_limit_h_max 14
_diffrn_reflns_limit_h_min -14
_diffrn_reflns_limit_k_max 17
_diffrn_reflns_limit_k_min -17
_diffrn_reflns_limit_l_max 30
_diffrn_reflns_limit_l_min -29
_diffrn_reflns_number 29617
_diffrn_reflns_theta_full 31.50
_diffrn_reflns_theta_max 31.50
_diffrn_reflns_theta_min 1.86
_exptl_absorpt_coefficient_mu 0.605
_exptl_absorpt_correction_type multi-scan
_exptl_absorpt_process_details 'SADABS SHELXL-97 (Sheldrick, 1997)'
_exptl_crystal_colour red
_exptl_crystal_density_diffrn 1.463
_exptl_crystal_density_method 'not measured'
_exptl_crystal_description block
_exptl_crystal_F_000 1040
_exptl_crystal_size_max 0.45
_exptl_crystal_size_mid 0.35
_exptl_crystal_size_min 0.35
_refine_diff_density_max 1.343
_refine_diff_density_min -0.549
_refine_diff_density_rms 0.086
_refine_ls_extinction_method none
_refine_ls_goodness_of_fit_ref 1.039
_refine_ls_hydrogen_treatment constr
_refine_ls_matrix_type full
_refine_ls_number_parameters 560
_refine_ls_number_reflns 14929
_refine_ls_number_restraints 0
_refine_ls_restrained_S_all 1.039
_refine_ls_R_factor_all 0.0365
_refine_ls_R_factor_gt 0.0312
_refine_ls_shift/su_max 0.002
_refine_ls_shift/su_mean 0.000
_refine_ls_structure_factor_coef Fsqd
_refine_ls_weighting_details 'calc w=1/[\s^2^(Fo^2^)+(0.0379P)^2^+1.4189P] where P=(Fo^2^+2Fc^2^)/3'
_refine_ls_weighting_scheme calc
_refine_ls_wR_factor_gt 0.0777
_refine_ls_wR_factor_ref 0.0805
_reflns_number_gt 13130
_reflns_number_total 14929
_reflns_threshold_expression >2sigma(I)
_cod_data_source_file b311348e.txt
_cod_data_source_block 1c
_cod_database_code 7013662

loop_
_symmetry_equiv_pos_as_xyz
'x, y, z'
'-x, -y, -z'

loop_
_atom_site_label
_atom_site_type_symbol
_atom_site_fract_x
_atom_site_fract_y
_atom_site_fract_z
_atom_site_U_iso_or_equiv
_atom_site_adp_type
_atom_site_occupancy
_atom_site_symmetry_multiplicity
_atom_site_calc_flag
_atom_site_refinement_flags
_atom_site_disorder_assembly
_atom_site_disorder_group
Mo1 Mo 0.779227(13) 0.287118(12) 0.298875(6) 0.01443(3) Uani 1 1 d . . .
Mo2 Mo 0.909462(13) 0.253555(11) 0.203023(6) 0.01413(3) Uani 1 1 d . . .
O1 O 0.66693(12) 0.14205(10) 0.31315(6) 0.0192(2) Uani 1 1 d . . .
O2 O 0.83380(12) 0.09964(10) 0.19287(5) 0.0188(2) Uani 1 1 d . . .
O3 O 0.75404(12) 0.31421(11) 0.20933(5) 0.0174(2) Uani 1 1 d . . .
O4 O 0.97244(12) 0.28565(10) 0.29204(5) 0.0165(2) Uani 1 1 d . . .
O5 O 0.88616(12) 0.48232(10) 0.31323(5) 0.0179(2) Uani 1 1 d . . .
O6 O 1.04352(12) 0.44004(10) 0.18414(5) 0.0186(2) Uani 1 1 d . . .
O7 O 1.23747(14) 0.72446(11) 0.18492(6) 0.0248(3) Uani 1 1 d . . .
O8 O 1.08824(17) 0.76570(12) 0.31552(6) 0.0303(3) Uani 1 1 d . . .
N1 N 0.58929(14) 0.34405(13) 0.31390(6) 0.0175(2) Uani 1 1 d . . .
N2 N 0.82525(14) 0.30710(12) 0.40540(6) 0.0166(2) Uani 1 1 d . . .
N3 N 0.88059(14) 0.26016(12) 0.09586(6) 0.0172(2) Uani 1 1 d . . .
N4 N 1.12525(14) 0.23636(12) 0.18745(6) 0.0166(2) Uani 1 1 d . . .
N5 N 0.3131(2) 0.35532(16) 0.57593(9) 0.0371(4) Uani 1 1 d . . .
N6 N 0.6303(5) 0.7749(4) 0.00405(16) 0.0918(11) Uani 1 1 d . . .
C1 C 0.98640(17) 0.54789(14) 0.27739(7) 0.0167(3) Uani 1 1 d . . .
C2 C 1.05348(17) 0.52991(14) 0.22136(7) 0.0167(3) Uani 1 1 d . . .
C3 C 1.14584(18) 0.66065(14) 0.22011(8) 0.0195(3) Uani 1 1 d . . .
C4 C 1.07685(19) 0.67961(15) 0.27989(8) 0.0208(3) Uani 1 1 d . . .
C11 C 0.47358(18) 0.26887(16) 0.34364(8) 0.0208(3) Uani 1 1 d . . .
H11 H 0.4789 0.1973 0.3621 0.025 Uiso 1 1 calc R . .
C12 C 0.34645(18) 0.29112(17) 0.34859(8) 0.0227(3) Uani 1 1 d . . .
C13 C 0.34064(18) 0.39628(17) 0.32132(8) 0.0226(3) Uani 1 1 d . . .
H13 H 0.2547 0.4132 0.3230 0.027 Uiso 1 1 calc R . .
C14 C 0.45972(19) 0.47687(16) 0.29166(8) 0.0227(3) Uani 1 1 d . . .
C15 C 0.58214(18) 0.44644(15) 0.28892(8) 0.0207(3) Uani 1 1 d . . .
H15 H 0.6640 0.5004 0.2685 0.025 Uiso 1 1 calc R . .
C16 C 0.2192(2) 0.2021(2) 0.38123(10) 0.0314(4) Uani 1 1 d . . .
H16A H 0.2174 0.2321 0.4246 0.047 Uiso 1 1 calc R . .
H16B H 0.2283 0.1223 0.3829 0.047 Uiso 1 1 calc R . .
H16C H 0.1292 0.1941 0.3575 0.047 Uiso 1 1 calc R . .
C17 C 0.4578(2) 0.59242(19) 0.26244(11) 0.0333(4) Uani 1 1 d . . .
H17A H 0.3791 0.5721 0.2296 0.050 Uiso 1 1 calc R . .
H17B H 0.5505 0.6357 0.2432 0.050 Uiso 1 1 calc R . .
H17C H 0.4426 0.6447 0.2954 0.050 Uiso 1 1 calc R . .
C21 C 0.86408(17) 0.22044(15) 0.43301(8) 0.0185(3) Uani 1 1 d . . .
H21 H 0.8739 0.1586 0.4067 0.022 Uiso 1 1 calc R . .
C22 C 0.89033(19) 0.21739(16) 0.49822(8) 0.0221(3) Uani 1 1 d . . .
C23 C 0.8744(2) 0.30855(16) 0.53588(8) 0.0234(3) Uani 1 1 d . . .
H23 H 0.8930 0.3100 0.5806 0.028 Uiso 1 1 calc R . .
C24 C 0.83144(19) 0.39755(16) 0.50868(8) 0.0211(3) Uani 1 1 d . . .
C25 C 0.80904(17) 0.39411(15) 0.44264(8) 0.0186(3) Uani 1 1 d . . .
H25 H 0.7814 0.4551 0.4233 0.022 Uiso 1 1 calc R . .
C26 C 0.9330(2) 0.11792(18) 0.52631(9) 0.0309(4) Uani 1 1 d . . .
H26A H 0.8742 0.0396 0.5055 0.046 Uiso 1 1 calc R . .
H26B H 0.9168 0.1135 0.5720 0.046 Uiso 1 1 calc R . .
H26C H 1.0356 0.1359 0.5198 0.046 Uiso 1 1 calc R . .
C27 C 0.8059(2) 0.49321(18) 0.54901(9) 0.0272(4) Uani 1 1 d . . .
H27A H 0.7113 0.4575 0.5678 0.041 Uiso 1 1 calc R . .
H27B H 0.8079 0.5617 0.5225 0.041 Uiso 1 1 calc R . .
H27C H 0.8820 0.5226 0.5830 0.041 Uiso 1 1 calc R . .
C31 C 0.89104(18) 0.17096(15) 0.05856(8) 0.0204(3) Uani 1 1 d . . .
H31 H 0.9160 0.1086 0.0780 0.024 Uiso 1 1 calc R . .
C32 C 0.86684(19) 0.16622(17) -0.00720(8) 0.0231(3) Uani 1 1 d . . .
C33 C 0.8291(2) 0.25776(18) -0.03452(8) 0.0249(3) Uani 1 1 d . . .
H33 H 0.8116 0.2571 -0.0793 0.030 Uiso 1 1 calc R . .
C34 C 0.8167(2) 0.35036(17) 0.00316(8) 0.0247(3) Uani 1 1 d . . .
C35 C 0.84377(19) 0.34794(15) 0.06847(8) 0.0212(3) Uani 1 1 d . . .
H35 H 0.8359 0.4107 0.0947 0.025 Uiso 1 1 calc R . .
C36 C 0.8796(3) 0.0642(2) -0.04724(10) 0.0347(4) Uani 1 1 d . . .
H36A H 0.8303 0.0605 -0.0889 0.052 Uiso 1 1 calc R . .
H36B H 0.8346 -0.0136 -0.0260 0.052 Uiso 1 1 calc R . .
H36C H 0.9821 0.0797 -0.0527 0.052 Uiso 1 1 calc R . .
C37 C 0.7724(3) 0.4482(2) -0.02578(10) 0.0369(5) Uani 1 1 d . . .
H37A H 0.6819 0.4453 -0.0079 0.055 Uiso 1 1 calc R . .
H37B H 0.7578 0.4346 -0.0719 0.055 Uiso 1 1 calc R . .
H37C H 0.8485 0.5283 -0.0163 0.055 Uiso 1 1 calc R . .
C41 C 1.14685(18) 0.13942(15) 0.21269(8) 0.0192(3) Uani 1 1 d . . .
H41 H 1.0689 0.0798 0.2328 0.023 Uiso 1 1 calc R . .
C42 C 1.27748(18) 0.12238(15) 0.21074(8) 0.0214(3) Uani 1 1 d . . .
C43 C 1.39000(18) 0.21021(16) 0.18022(8) 0.0210(3) Uani 1 1 d . . .
H43 H 1.4806 0.2013 0.1777 0.025 Uiso 1 1 calc R . .
C44 C 1.37044(17) 0.31090(16) 0.15343(8) 0.0206(3) Uani 1 1 d . . .
C45 C 1.23551(17) 0.31980(15) 0.15790(7) 0.0189(3) Uani 1 1 d . . .
H45 H 1.2204 0.3875 0.1394 0.023 Uiso 1 1 calc R . .
C46 C 1.2951(2) 0.01369(17) 0.24160(11) 0.0312(4) Uani 1 1 d . . .
H46A H 1.2730 -0.0528 0.2100 0.047 Uiso 1 1 calc R . .
H46B H 1.2286 -0.0133 0.2763 0.047 Uiso 1 1 calc R . .
H46C H 1.3950 0.0364 0.2586 0.047 Uiso 1 1 calc R . .
C47 C 1.49105(19) 0.40893(19) 0.12157(9) 0.0288(4) Uani 1 1 d . . .
H47A H 1.5841 0.4189 0.1431 0.043 Uiso 1 1 calc R . .
H47B H 1.4758 0.4862 0.1240 0.043 Uiso 1 1 calc R . .
H47C H 1.4916 0.3855 0.0769 0.043 Uiso 1 1 calc R . .
C51 C 0.3926(2) 0.3113(2) 0.54169(11) 0.0375(5) Uani 1 1 d . . .
H51 H 0.4446 0.3599 0.5084 0.045 Uiso 1 1 calc R . .
C52 C 0.4047(2) 0.1990(2) 0.55117(11) 0.0351(4) Uani 1 1 d . . .
C53 C 0.3293(2) 0.12974(19) 0.60056(11) 0.0334(4) Uani 1 1 d . . .
H53 H 0.3368 0.0534 0.6095 0.040 Uiso 1 1 calc R . .
C54 C 0.2435(2) 0.17122(19) 0.63684(10) 0.0322(4) Uani 1 1 d . . .
C55 C 0.2399(2) 0.28567(19) 0.62193(10) 0.0343(4) Uani 1 1 d . . .
H55 H 0.1813 0.3154 0.6463 0.041 Uiso 1 1 calc R . .
C56 C 0.4918(3) 0.1521(3) 0.50864(14) 0.0516(6) Uani 1 1 d . . .
H56A H 0.5551 0.1224 0.5348 0.077 Uiso 1 1 calc R . .
H56B H 0.5509 0.2183 0.4821 0.077 Uiso 1 1 calc R . .
H56C H 0.4260 0.0851 0.4814 0.077 Uiso 1 1 calc R . .
C57 C 0.1533(3) 0.0946(3) 0.68764(12) 0.0488(6) Uani 1 1 d . . .
H57A H 0.0630 0.0357 0.6682 0.073 Uiso 1 1 calc R . .
H57B H 0.1310 0.1474 0.7181 0.073 Uiso 1 1 calc R . .
H57C H 0.2072 0.0508 0.7098 0.073 Uiso 1 1 calc R . .
C61 C 0.7136(5) 0.7338(3) 0.0398(2) 0.0839(13) Uani 1 1 d . . .
H61 H 0.7568 0.6843 0.0200 0.101 Uiso 1 1 calc R . .
C62 C 0.7431(3) 0.7593(2) 0.10715(16) 0.0522(7) Uani 1 1 d . . .
C63 C 0.6754(2) 0.83186(19) 0.13219(11) 0.0353(4) Uani 1 1 d . . .
H63 H 0.6893 0.8534 0.1762 0.042 Uiso 1 1 calc R . .
C64 C 0.5872(2) 0.8735(2) 0.09352(11) 0.0389(5) Uani 1 1 d . . .
C65 C 0.5700(4) 0.8411(3) 0.03085(15) 0.0690(9) Uani 1 1 d . . .
H65 H 0.5090 0.8693 0.0048 0.083 Uiso 1 1 calc R . .
C66 C 0.8385(4) 0.7126(3) 0.1470(2) 0.0844(13) Uani 1 1 d . . .
H66A H 0.9206 0.7817 0.1657 0.127 Uiso 1 1 calc R . .
H66B H 0.8744 0.6626 0.1205 0.127 Uiso 1 1 calc R . .
H66C H 0.7830 0.6630 0.1811 0.127 Uiso 1 1 calc R . .
C67 C 0.5140(3) 0.9529(3) 0.11899(17) 0.0577(8) Uani 1 1 d . . .
H67A H 0.4622 0.9765 0.0840 0.087 Uiso 1 1 calc R . .
H67B H 0.5867 1.0264 0.1393 0.087 Uiso 1 1 calc R . .
H67C H 0.4450 0.9080 0.1503 0.087 Uiso 1 1 calc R . .

loop_
_atom_site_aniso_label
_atom_site_aniso_U_11
_atom_site_aniso_U_22
_atom_site_aniso_U_33
_atom_site_aniso_U_23
_atom_site_aniso_U_13
_atom_site_aniso_U_12
Mo1 0.01343(6) 0.01667(6) 0.01361(6) 0.00021(4) 0.00091(4) 0.00609(5)
Mo2 0.01380(6) 0.01536(6) 0.01337(6) -0.00003(4) 0.00055(4) 0.00561(5)
O1 0.0172(5) 0.0188(5) 0.0205(5) 0.0004(4) 0.0026(4) 0.0052(4)
O2 0.0191(5) 0.0172(5) 0.0187(5) 0.0003(4) 0.0006(4) 0.0052(4)
O3 0.0160(5) 0.0220(5) 0.0158(5) 0.0011(4) 0.0007(4) 0.0088(4)
O4 0.0154(5) 0.0198(5) 0.0151(5) -0.0007(4) 0.0005(4) 0.0074(4)
O5 0.0181(5) 0.0175(5) 0.0182(5) 0.0004(4) 0.0035(4) 0.0065(4)
O6 0.0202(5) 0.0166(5) 0.0186(5) -0.0010(4) 0.0033(4) 0.0061(4)
O7 0.0308(7) 0.0192(6) 0.0200(6) 0.0030(4) 0.0046(5) 0.0038(5)
O8 0.0469(8) 0.0180(6) 0.0222(6) -0.0018(5) 0.0065(6) 0.0071(6)
N1 0.0156(6) 0.0221(6) 0.0164(6) -0.0010(5) 0.0010(4) 0.0089(5)
N2 0.0166(6) 0.0184(6) 0.0150(6) -0.0002(5) 0.0009(4) 0.0068(5)
N3 0.0170(6) 0.0200(6) 0.0146(6) 0.0007(5) 0.0007(4) 0.0070(5)
N4 0.0161(6) 0.0188(6) 0.0150(6) -0.0016(5) 0.0004(4) 0.0066(5)
N5 0.0399(10) 0.0295(9) 0.0394(10) 0.0021(7) -0.0078(8) 0.0110(8)
N6 0.106(3) 0.086(2) 0.061(2) -0.0240(17) 0.0082(19) 0.010(2)
C1 0.0185(7) 0.0164(6) 0.0159(7) 0.0007(5) 0.0001(5) 0.0073(5)
C2 0.0168(6) 0.0167(6) 0.0164(7) 0.0014(5) -0.0003(5) 0.0062(5)
C3 0.0238(7) 0.0166(7) 0.0169(7) 0.0010(5) -0.0011(6) 0.0063(6)
C4 0.0261(8) 0.0181(7) 0.0165(7) 0.0021(5) 0.0015(6) 0.0062(6)
C11 0.0183(7) 0.0262(8) 0.0188(7) 0.0026(6) 0.0036(5) 0.0090(6)
C12 0.0185(7) 0.0332(9) 0.0182(7) -0.0022(6) 0.0028(6) 0.0115(7)
C13 0.0193(7) 0.0324(9) 0.0198(7) -0.0072(6) -0.0014(6) 0.0143(7)
C14 0.0216(8) 0.0252(8) 0.0238(8) -0.0044(6) -0.0043(6) 0.0124(6)
C15 0.0176(7) 0.0225(7) 0.0223(8) -0.0006(6) -0.0012(6) 0.0083(6)
C16 0.0205(8) 0.0451(11) 0.0302(10) 0.0061(8) 0.0088(7) 0.0131(8)
C17 0.0289(9) 0.0291(9) 0.0471(12) 0.0031(8) -0.0023(8) 0.0171(8)
C21 0.0195(7) 0.0191(7) 0.0178(7) -0.0005(5) 0.0003(5) 0.0084(6)
C22 0.0245(8) 0.0232(8) 0.0192(7) 0.0022(6) -0.0008(6) 0.0099(6)
C23 0.0284(8) 0.0269(8) 0.0154(7) 0.0007(6) 0.0008(6) 0.0109(7)
C24 0.0233(8) 0.0230(7) 0.0174(7) -0.0017(6) 0.0023(6) 0.0089(6)
C25 0.0197(7) 0.0192(7) 0.0182(7) -0.0001(5) 0.0019(5) 0.0087(6)
C26 0.0418(11) 0.0285(9) 0.0269(9) 0.0035(7) -0.0052(8) 0.0189(8)
C27 0.0332(9) 0.0292(9) 0.0213(8) -0.0061(7) 0.0028(7) 0.0140(8)
C31 0.0213(7) 0.0229(7) 0.0178(7) -0.0017(6) -0.0005(6) 0.0096(6)
C32 0.0219(8) 0.0292(8) 0.0182(7) -0.0044(6) -0.0016(6) 0.0099(7)
C33 0.0252(8) 0.0344(9) 0.0148(7) 0.0014(6) 0.0001(6) 0.0109(7)
C34 0.0269(8) 0.0278(8) 0.0204(8) 0.0064(6) 0.0014(6) 0.0112(7)
C35 0.0250(8) 0.0212(7) 0.0190(7) 0.0014(6) 0.0019(6) 0.0103(6)
C36 0.0431(11) 0.0422(11) 0.0244(9) -0.0119(8) -0.0047(8) 0.0233(10)
C37 0.0536(13) 0.0378(11) 0.0274(10) 0.0096(8) 0.0016(9) 0.0261(10)
C41 0.0194(7) 0.0173(7) 0.0207(7) -0.0010(5) 0.0013(6) 0.0066(6)
C42 0.0219(7) 0.0179(7) 0.0254(8) -0.0032(6) -0.0016(6) 0.0090(6)
C43 0.0174(7) 0.0243(8) 0.0231(8) -0.0057(6) 0.0005(6) 0.0098(6)
C44 0.0174(7) 0.0255(8) 0.0177(7) -0.0014(6) 0.0019(5) 0.0064(6)
C45 0.0183(7) 0.0221(7) 0.0168(7) 0.0020(5) 0.0022(5) 0.0079(6)
C46 0.0290(9) 0.0205(8) 0.0474(12) 0.0025(8) 0.0013(8) 0.0130(7)
C47 0.0194(8) 0.0359(10) 0.0292(9) 0.0078(7) 0.0069(6) 0.0075(7)
C51 0.0342(10) 0.0335(10) 0.0370(11) 0.0048(8) -0.0037(8) 0.0040(9)
C52 0.0275(9) 0.0332(10) 0.0406(11) -0.0014(8) -0.0007(8) 0.0069(8)
C53 0.0306(10) 0.0255(9) 0.0421(11) 0.0015(8) -0.0037(8) 0.0089(8)
C54 0.0353(10) 0.0313(10) 0.0275(9) 0.0030(7) -0.0048(8) 0.0100(8)
C55 0.0381(11) 0.0332(10) 0.0321(10) -0.0031(8) -0.0056(8) 0.0147(9)
C56 0.0408(13) 0.0505(15) 0.0632(17) -0.0017(12) 0.0134(12) 0.0154(11)
C57 0.0585(16) 0.0531(15) 0.0387(13) 0.0169(11) 0.0091(11) 0.0242(13)
C61 0.090(3) 0.0473(17) 0.106(3) -0.0269(19) 0.048(2) 0.0111(18)
C62 0.0422(13) 0.0253(10) 0.084(2) -0.0040(11) 0.0183(13) 0.0046(9)
C63 0.0317(10) 0.0274(9) 0.0400(11) -0.0038(8) 0.0016(8) 0.0033(8)
C64 0.0263(9) 0.0348(11) 0.0414(12) 0.0034(9) -0.0002(8) -0.0050(8)
C65 0.0622(19) 0.075(2) 0.0437(16) -0.0008(15) -0.0036(14) -0.0040(16)
C66 0.0588(19) 0.0456(16) 0.160(4) 0.026(2) 0.031(2) 0.0294(15)
C67 0.0298(12) 0.0489(15) 0.091(2) 0.0127(15) -0.0002(13) 0.0111(11)

loop_
_atom_type_symbol
_atom_type_description
_atom_type_scat_dispersion_real
_atom_type_scat_dispersion_imag
_atom_type_scat_source
C C 0.0033 0.0016 'International Tables Vol C Tables 4.2.6.8 and 6.1.1.4'
H H 0.0000 0.0000 'International Tables Vol C Tables 4.2.6.8 and 6.1.1.4'
N N 0.0061 0.0033 'International Tables Vol C Tables 4.2.6.8 and 6.1.1.4'
O O 0.0106 0.0060 'International Tables Vol C Tables 4.2.6.8 and 6.1.1.4'
Mo Mo -1.6832 0.6857 'International Tables Vol C Tables 4.2.6.8 and 6.1.1.4'

loop_
_geom_angle_atom_site_label_1
_geom_angle_atom_site_label_2
_geom_angle_atom_site_label_3
_geom_angle
_geom_angle_site_symmetry_1
_geom_angle_site_symmetry_3
_geom_angle_publ_flag
O1 Mo1 O3 107.12(5) . . ?
O1 Mo1 O4 107.27(5) . . ?
O3 Mo1 O4 94.47(5) . . ?
O1 Mo1 O5 158.22(5) . . ?
O3 Mo1 O5 88.60(5) . . ?
O4 Mo1 O5 85.84(4) . . ?
O1 Mo1 N2 85.94(5) . . ?
O3 Mo1 N2 165.53(5) . . ?
O4 Mo1 N2 87.31(5) . . ?
O5 Mo1 N2 77.20(5) . . ?
O1 Mo1 N1 87.39(5) . . ?
O3 Mo1 N1 86.89(5) . . ?
O4 Mo1 N1 164.06(5) . . ?
O5 Mo1 N1 78.31(5) . . ?
N2 Mo1 N1 87.54(5) . . ?
O1 Mo1 Mo2 101.31(4) . . ?
O3 Mo1 Mo2 48.93(3) . . ?
O4 Mo1 Mo2 48.87(3) . . ?
O5 Mo1 Mo2 100.39(3) . . ?
N2 Mo1 Mo2 135.94(3) . . ?
N1 Mo1 Mo2 135.71(3) . . ?
O2 Mo2 O4 106.68(5) . . ?
O2 Mo2 O3 108.00(5) . . ?
O4 Mo2 O3 94.36(5) . . ?
O2 Mo2 O6 158.40(5) . . ?
O4 Mo2 O6 88.58(5) . . ?
O3 Mo2 O6 85.40(5) . . ?
O2 Mo2 N3 85.74(5) . . ?
O4 Mo2 N3 166.03(5) . . ?
O3 Mo2 N3 87.61(5) . . ?
O6 Mo2 N3 77.78(5) . . ?
O2 Mo2 N4 86.69(5) . . ?
O4 Mo2 N4 86.89(5) . . ?
O3 Mo2 N4 164.12(5) . . ?
O6 Mo2 N4 78.80(5) . . ?
N3 Mo2 N4 87.51(5) . . ?
O2 Mo2 Mo1 101.54(4) . . ?
O4 Mo2 Mo1 48.94(3) . . ?
O3 Mo2 Mo1 48.74(3) . . ?
O6 Mo2 Mo1 100.02(3) . . ?
N3 Mo2 Mo1 136.06(3) . . ?
N4 Mo2 Mo1 135.72(3) . . ?
Mo1 O3 Mo2 82.33(4) . . ?
Mo2 O4 Mo1 82.19(4) . . ?
C1 O5 Mo1 122.22(10) . . ?
C2 O6 Mo2 122.64(10) . . ?
C15 N1 C11 118.18(14) . . ?
C15 N1 Mo1 121.86(11) . . ?
C11 N1 Mo1 119.69(11) . . ?
C21 N2 C25 118.75(14) . . ?
C21 N2 Mo1 116.14(10) . . ?
C25 N2 Mo1 125.00(11) . . ?
C35 N3 C31 118.62(14) . . ?
C35 N3 Mo2 121.17(11) . . ?
C31 N3 Mo2 120.08(11) . . ?
C41 N4 C45 118.15(14) . . ?
C41 N4 Mo2 117.32(11) . . ?
C45 N4 Mo2 124.43(11) . . ?
C51 N5 C55 116.99(19) . . ?
C65 N6 C61 118.2(3) . . ?
O5 C1 C2 137.23(14) . . ?
O5 C1 C4 131.38(14) . . ?
C2 C1 C4 91.38(13) . . ?
O6 C2 C1 137.03(15) . . ?
O6 C2 C3 131.22(15) . . ?
C1 C2 C3 91.75(13) . . ?
O7 C3 C2 134.92(16) . . ?
O7 C3 C4 136.69(15) . . ?
C2 C3 C4 88.38(12) . . ?
O8 C4 C1 134.84(16) . . ?
O8 C4 C3 136.68(16) . . ?
C1 C4 C3 88.48(12) . . ?
N1 C11 C12 123.07(16) . . ?
C13 C12 C11 117.67(16) . . ?
C13 C12 C16 121.66(16) . . ?
C11 C12 C16 120.66(17) . . ?
C14 C13 C12 120.42(15) . . ?
C13 C14 C15 117.67(16) . . ?
C13 C14 C17 121.81(16) . . ?
C15 C14 C17 120.51(17) . . ?
N1 C15 C14 122.95(16) . . ?
N2 C21 C22 122.98(15) . . ?
C21 C22 C23 117.50(15) . . ?
C21 C22 C26 120.53(16) . . ?
C23 C22 C26 121.97(16) . . ?
C24 C23 C22 120.63(15) . . ?
C23 C24 C25 117.83(15) . . ?
C23 C24 C27 121.43(15) . . ?
C25 C24 C27 120.72(15) . . ?
N2 C25 C24 122.29(15) . . ?
N3 C31 C32 122.88(15) . . ?
C33 C32 C31 117.58(16) . . ?
C33 C32 C36 121.32(16) . . ?
C31 C32 C36 121.09(16) . . ?
C32 C33 C34 120.51(16) . . ?
C33 C34 C35 117.84(16) . . ?
C33 C34 C37 120.91(17) . . ?
C35 C34 C37 121.23(17) . . ?
N3 C35 C34 122.57(16) . . ?
N4 C41 C42 123.30(15) . . ?
C41 C42 C43 117.46(15) . . ?
C41 C42 C46 120.35(16) . . ?
C43 C42 C46 122.18(16) . . ?
C44 C43 C42 120.46(15) . . ?
C43 C44 C45 117.76(15) . . ?
C43 C44 C47 121.71(15) . . ?
C45 C44 C47 120.52(16) . . ?
N4 C45 C44 122.88(15) . . ?
N5 C51 C52 124.5(2) . . ?
C51 C52 C53 117.0(2) . . ?
C51 C52 C56 121.8(2) . . ?
C53 C52 C56 121.2(2) . . ?
C54 C53 C52 120.4(2) . . ?
C53 C54 C55 116.8(2) . . ?
C53 C54 C57 121.5(2) . . ?
C55 C54 C57 121.6(2) . . ?
N5 C55 C54 124.3(2) . . ?
N6 C61 C62 124.2(3) . . ?
C63 C62 C61 114.1(3) . . ?
C63 C62 C66 122.4(3) . . ?
C61 C62 C66 123.6(3) . . ?
C62 C63 C64 120.7(2) . . ?
C65 C64 C63 118.1(3) . . ?
C65 C64 C67 120.0(3) . . ?
C63 C64 C67 121.9(2) . . ?
N6 C65 C64 124.8(4) . . ?

loop_
_geom_bond_atom_site_label_1
_geom_bond_atom_site_label_2
_geom_bond_distance
_geom_bond_site_symmetry_2
_geom_bond_publ_flag
Mo1 O1 1.6978(12) . ?
Mo1 O3 1.9355(11) . ?
Mo1 O4 1.9423(11) . ?
Mo1 O5 2.1616(11) . ?
Mo1 N2 2.2634(13) . ?
Mo1 N1 2.2641(13) . ?
Mo1 Mo2 2.5519(2) . ?
Mo2 O2 1.6962(11) . ?
Mo2 O4 1.9402(11) . ?
Mo2 O3 1.9413(11) . ?
Mo2 O6 2.1573(11) . ?
Mo2 N3 2.2680(13) . ?
Mo2 N4 2.2699(13) . ?
O5 C1 1.2889(19) . ?
O6 C2 1.2866(19) . ?
O7 C3 1.226(2) . ?
O8 C4 1.228(2) . ?
N1 C15 1.346(2) . ?
N1 C11 1.347(2) . ?
N2 C21 1.348(2) . ?
N2 C25 1.350(2) . ?
N3 C35 1.346(2) . ?
N3 C31 1.348(2) . ?
N4 C41 1.349(2) . ?
N4 C45 1.350(2) . ?
N5 C51 1.330(3) . ?
N5 C55 1.330(3) . ?
N6 C65 1.290(5) . ?
N6 C61 1.320(6) . ?
C1 C2 1.433(2) . ?
C1 C4 1.478(2) . ?
C2 C3 1.474(2) . ?
C3 C4 1.514(2) . ?
C11 C12 1.393(2) . ?
C12 C13 1.390(3) . ?
C12 C16 1.508(3) . ?
C13 C14 1.390(3) . ?
C14 C15 1.397(2) . ?
C14 C17 1.506(3) . ?
C21 C22 1.390(2) . ?
C22 C23 1.393(2) . ?
C22 C26 1.506(2) . ?
C23 C24 1.391(2) . ?
C24 C25 1.397(2) . ?
C24 C27 1.511(2) . ?
C31 C32 1.392(2) . ?
C32 C33 1.390(3) . ?
C32 C36 1.513(3) . ?
C33 C34 1.392(3) . ?
C34 C35 1.392(2) . ?
C34 C37 1.505(3) . ?
C41 C42 1.391(2) . ?
C42 C43 1.396(2) . ?
C42 C46 1.505(2) . ?
C43 C44 1.393(2) . ?
C44 C45 1.393(2) . ?
C44 C47 1.508(2) . ?
C51 C52 1.390(3) . ?
C52 C53 1.391(3) . ?
C52 C56 1.510(3) . ?
C53 C54 1.385(3) . ?
C54 C55 1.402(3) . ?
C54 C57 1.503(3) . ?
C61 C62 1.442(5) . ?
C62 C63 1.387(3) . ?
C62 C66 1.496(5) . ?
C63 C64 1.393(3) . ?
C64 C65 1.357(4) . ?
C64 C67 1.495(4) . ?
